data_7044724
loop_
_publ_author_name
'Shi, Xing-Xing'
'Zhang, Yuexing'
'Chen, Qiu-Jie'
'Yin, Zheng'
'Chen, Xue-Li'
'Wang, Zhenxing'
'Ouyang, Zhongwen'
'Kurmoo, Mohamedally'
'Zeng, Ming-Hua'

_publ_section_title
;
 Ferromagnetic Coupling in Copper Benzimidazole Chloride: Structural, Mass
 Spectrometry, Magnetism and DFT Studies
;
_journal_name_full 'Dalton Transactions'
_journal_paper_doi 10.1039/C7DT03576D
_journal_year 2017
_chemical_formula_moiety 'C9 H10 Cl2 Cu N2 O'
_chemical_formula_sum 'C9 H10 Cl2 Cu N2 O'
_chemical_formula_weight 296.63
_space_group_crystal_system monoclinic
_space_group_IT_number 14
_space_group_name_Hall '-P 2yn'
_space_group_name_H-M_alt 'P 1 21/n 1'
_symmetry_space_group_name_Hall '-P 2yn'
_symmetry_space_group_name_H-M 'P 1 21/n 1'
_atom_sites_solution_hydrogens difmap
_audit_creation_method SHELXL-2014/7
_audit_update_record
;
2017-07-16 deposited with the CCDC.
2017-11-08 downloaded from the CCDC.
;
_cell_angle_alpha 90
_cell_angle_beta 101.212(3)
_cell_angle_gamma 90
_cell_formula_units_Z 4
_cell_length_a 9.752(3)
_cell_length_b 7.817(2)
_cell_length_c 14.238(4)
_cell_measurement_reflns_used 16861
_cell_measurement_temperature 296(2)
_cell_measurement_theta_max 30.7475
_cell_measurement_theta_min 2.328
_cell_volume 1064.7(5)
_computing_structure_refinement 'SHELXL-2014/7 (Sheldrick, 2014)'
_diffrn_ambient_temperature 296(2)
_diffrn_measured_fraction_theta_full 0.995
_diffrn_measured_fraction_theta_max 0.946
_diffrn_measurement_device_type 'CCD area detector'
_diffrn_measurement_method 'phi and omega scans'
_diffrn_radiation_type MoK\a
_diffrn_radiation_wavelength 0.71073
_diffrn_reflns_av_R_equivalents 0.0321
_diffrn_reflns_av_unetI/netI 0.0240
_diffrn_reflns_Laue_measured_fraction_full 0.995
_diffrn_reflns_Laue_measured_fraction_max 0.946
_diffrn_reflns_limit_h_max 13
_diffrn_reflns_limit_h_min -14
_diffrn_reflns_limit_k_max 11
_diffrn_reflns_limit_k_min -10
_diffrn_reflns_limit_l_max 19
_diffrn_reflns_limit_l_min -19
_diffrn_reflns_number 15478
_diffrn_reflns_point_group_measured_fraction_full 0.995
_diffrn_reflns_point_group_measured_fraction_max 0.946
_diffrn_reflns_theta_full 25.242
_diffrn_reflns_theta_max 30.844
_diffrn_reflns_theta_min 2.917
_diffrn_source 'fine-focus sealed tube'
_exptl_absorpt_coefficient_mu 2.524
_exptl_absorpt_correction_T_max 0.6323
_exptl_absorpt_correction_T_min 0.1869
_exptl_absorpt_correction_type multi-scan
_exptl_absorpt_process_details sadabs
_exptl_crystal_colour green
_exptl_crystal_density_diffrn 1.851
_exptl_crystal_density_method 'not measured'
_exptl_crystal_description block
_exptl_crystal_F_000 596
_exptl_crystal_size_max 1.000
_exptl_crystal_size_mid 0.600
_exptl_crystal_size_min 0.200
_refine_diff_density_max 0.311
_refine_diff_density_min -0.452
_refine_diff_density_rms 0.077
_refine_ls_extinction_method none
_refine_ls_goodness_of_fit_ref 1.093
_refine_ls_hydrogen_treatment refall
_refine_ls_matrix_type full
_refine_ls_number_parameters 176
_refine_ls_number_reflns 3171
_refine_ls_number_restraints 8
_refine_ls_restrained_S_all 1.092
_refine_ls_R_factor_all 0.0287
_refine_ls_R_factor_gt 0.0249
_refine_ls_shift/su_max 0.001
_refine_ls_shift/su_mean 0.000
_refine_ls_structure_factor_coef Fsqd
_refine_ls_weighting_details 'w=1/[\s^2^(Fo^2^)+(0.0244P)^2^+0.5908P] where P=(Fo^2^+2Fc^2^)/3'
_refine_ls_weighting_scheme calc
_refine_ls_wR_factor_gt 0.0610
_refine_ls_wR_factor_ref 0.0633
_reflns_Friedel_coverage 0.000
_reflns_number_gt 2894
_reflns_number_total 3171
_reflns_threshold_expression 'I > 2\s(I)'
_cod_data_source_file c7dt03576d2.cif
_cod_data_source_block Cu1_296k
_cod_database_code 7044724
_shelx_shelxl_version_number 2014/7
_shelx_space_group_comment
;
The symmetry employed for this shelxl refinement is uniquely defined
by the following loop, which should always be used as a source of
symmetry information in preference to the above space-group names.
They are only intended as comments.
;
_shelx_estimated_absorpt_t_min 0.187
_shelx_estimated_absorpt_t_max 0.632

loop_
_space_group_symop_operation_xyz
'x, y, z'
'-x+1/2, y+1/2, -z+1/2'
'-x, -y, -z'
'x-1/2, -y-1/2, z-1/2'

loop_
_atom_site_label
_atom_site_type_symbol
_atom_site_fract_x
_atom_site_fract_y
_atom_site_fract_z
_atom_site_U_iso_or_equiv
_atom_site_adp_type
_atom_site_occupancy
_atom_site_site_symmetry_order
_atom_site_calc_flag
_atom_site_refinement_flags_posn
Cu1 Cu 0.68803(2) 0.42261(2) 0.31456(2) 0.02319(6) Uani 1 1 d .
Cl1 Cl 0.51243(4) 0.52799(7) 0.20328(3) 0.03923(11) Uani 1 1 d .
Cl2 Cl 0.85428(4) 0.56357(6) 0.25953(3) 0.03267(10) Uani 1 1 d .
O1 O 0.84744(11) 0.29757(15) 0.40627(8) 0.0244(2) Uani 1 1 d .
H1 H 0.884(2) 0.230(3) 0.3780(15) 0.035(6) Uiso 1 1 d .
N1 N 0.58102(12) 0.33091(15) 0.40724(8) 0.0197(2) Uani 1 1 d .
N2 N 0.58117(13) 0.19279(16) 0.54400(9) 0.0225(2) Uani 1 1 d .
C1 C 0.80638(16) 0.2041(2) 0.48231(11) 0.0259(3) Uani 1 1 d D
H1A H 0.820(3) 0.084(2) 0.4739(17) 0.042(6) Uiso 1 1 d D
H1B H 0.863(2) 0.240(3) 0.5416(13) 0.039(6) Uiso 1 1 d D
C2 C 0.65598(14) 0.24273(18) 0.47858(10) 0.0205(3) Uani 1 1 d .
C3 C 0.44621(14) 0.33867(18) 0.42641(10) 0.0192(2) Uani 1 1 d .
C4 C 0.32321(16) 0.4119(2) 0.37554(11) 0.0252(3) Uani 1 1 d .
H4 H 0.324(2) 0.469(3) 0.3187(15) 0.027(5) Uiso 1 1 d .
C5 C 0.20361(16) 0.3942(2) 0.41353(13) 0.0310(3) Uani 1 1 d .
H5 H 0.124(3) 0.447(3) 0.3811(17) 0.042(6) Uiso 1 1 d .
C6 C 0.20600(16) 0.3098(2) 0.50076(13) 0.0314(3) Uani 1 1 d .
H6 H 0.123(3) 0.306(3) 0.5246(17) 0.041(6) Uiso 1 1 d .
C7 C 0.32680(17) 0.2380(2) 0.55247(12) 0.0280(3) Uani 1 1 d .
H7 H 0.329(2) 0.182(3) 0.6138(16) 0.038(6) Uiso 1 1 d .
C8 C 0.44602(15) 0.25254(18) 0.51273(10) 0.0211(3) Uani 1 1 d .
C9 C 0.6348(2) 0.1078(3) 0.63529(12) 0.0339(4) Uani 1 1 d D
H9A H 0.641(3) 0.187(3) 0.6876(17) 0.071(9) Uiso 1 1 d D
H9B H 0.724(2) 0.061(3) 0.636(2) 0.087(11) Uiso 1 1 d D
H9C H 0.573(3) 0.018(3) 0.650(2) 0.095(11) Uiso 1 1 d D

loop_
_atom_site_aniso_label
_atom_site_aniso_U_11
_atom_site_aniso_U_22
_atom_site_aniso_U_33
_atom_site_aniso_U_23
_atom_site_aniso_U_13
_atom_site_aniso_U_12
Cu1 0.01847(9) 0.03219(11) 0.02037(10) 0.00543(6) 0.00741(7) 0.00026(6)
Cl1 0.02310(18) 0.0560(3) 0.0364(2) 0.02215(19) 0.00044(15) -0.00521(17)
Cl2 0.02353(18) 0.0442(2) 0.0333(2) 0.01258(16) 0.01314(15) 0.00038(14)
O1 0.0185(5) 0.0307(5) 0.0261(5) 0.0017(4) 0.0096(4) 0.0017(4)
N1 0.0171(5) 0.0248(5) 0.0178(5) -0.0001(4) 0.0052(4) 0.0000(4)
N2 0.0204(5) 0.0277(6) 0.0205(5) 0.0041(4) 0.0068(4) 0.0004(4)
C1 0.0197(6) 0.0321(7) 0.0271(7) 0.0059(6) 0.0072(5) 0.0045(5)
C2 0.0196(6) 0.0237(6) 0.0191(6) -0.0001(5) 0.0062(5) 0.0001(5)
C3 0.0166(6) 0.0227(6) 0.0192(6) -0.0030(5) 0.0054(5) -0.0027(5)
C4 0.0207(7) 0.0313(7) 0.0226(7) -0.0016(6) 0.0022(5) -0.0002(5)
C5 0.0163(6) 0.0410(9) 0.0344(8) -0.0055(7) 0.0021(6) -0.0005(6)
C6 0.0190(7) 0.0416(9) 0.0361(8) -0.0074(7) 0.0116(6) -0.0063(6)
C7 0.0255(7) 0.0337(8) 0.0276(7) -0.0021(6) 0.0122(6) -0.0068(6)
C8 0.0194(6) 0.0240(6) 0.0207(6) -0.0021(5) 0.0060(5) -0.0027(5)
C9 0.0342(9) 0.0435(9) 0.0246(8) 0.0120(7) 0.0069(6) 0.0046(7)

loop_
_atom_type_symbol
_atom_type_description
_atom_type_scat_dispersion_real
_atom_type_scat_dispersion_imag
_atom_type_scat_source
C C 0.0033 0.0016 'International Tables Vol C Tables 4.2.6.8 and 6.1.1.4'
H H 0.0000 0.0000 'International Tables Vol C Tables 4.2.6.8 and 6.1.1.4'
Cl Cl 0.1484 0.1585 'International Tables Vol C Tables 4.2.6.8 and 6.1.1.4'
Cu Cu 0.3201 1.2651 'International Tables Vol C Tables 4.2.6.8 and 6.1.1.4'
N N 0.0061 0.0033 'International Tables Vol C Tables 4.2.6.8 and 6.1.1.4'
O O 0.0106 0.0060 'International Tables Vol C Tables 4.2.6.8 and 6.1.1.4'

loop_
_geom_angle_atom_site_label_1
_geom_angle_atom_site_label_2
_geom_angle_atom_site_label_3
_geom_angle
N1 Cu1 O1 80.58(5)
N1 Cu1 Cl2 158.97(4)
O1 Cu1 Cl2 86.95(4)
N1 Cu1 Cl1 100.08(4)
O1 Cu1 Cl1 172.65(4)
Cl2 Cu1 Cl1 94.45(2)
C1 O1 Cu1 115.67(9)
C1 O1 H1 105.6(16)
Cu1 O1 H1 110.7(16)
C2 N1 C3 105.86(11)
C2 N1 Cu1 114.71(10)
C3 N1 Cu1 139.24(10)
C2 N2 C8 106.79(12)
C2 N2 C9 126.71(13)
C8 N2 C9 126.22(13)
O1 C1 C2 106.80(12)
O1 C1 H1A 110.0(15)
C2 C1 H1A 110.5(15)
O1 C1 H1B 108.7(14)
C2 C1 H1B 111.3(14)
H1A C1 H1B 109(2)
N1 C2 N2 112.88(13)
N1 C2 C1 121.76(12)
N2 C2 C1 125.36(13)
N1 C3 C4 131.53(13)
N1 C3 C8 108.22(12)
C4 C3 C8 120.25(13)
C5 C4 C3 117.39(15)
C5 C4 H4 122.5(13)
C3 C4 H4 120.1(13)
C4 C5 C6 121.50(15)
C4 C5 H5 117.0(15)
C6 C5 H5 121.4(15)
C7 C6 C5 121.93(15)
C7 C6 H6 120.1(14)
C5 C6 H6 117.9(14)
C6 C7 C8 116.30(15)
C6 C7 H7 122.0(14)
C8 C7 H7 121.7(14)
N2 C8 C7 131.15(14)
N2 C8 C3 106.25(12)
C7 C8 C3 122.60(14)
N2 C9 H9A 110.6(17)
N2 C9 H9B 111(2)
H9A C9 H9B 108.5(19)
N2 C9 H9C 113(2)
H9A C9 H9C 104.1(19)
H9B C9 H9C 109(2)

loop_
_geom_bond_atom_site_label_1
_geom_bond_atom_site_label_2
_geom_bond_distance
Cu1 N1 1.9697(12)
Cu1 O1 2.0707(12)
Cu1 Cl2 2.2250(6)
Cu1 Cl1 2.2509(6)
O1 C1 1.4266(18)
O1 H1 0.79(2)
N1 C2 1.3239(18)
N1 C3 1.3949(17)
N2 C2 1.3477(18)
N2 C8 1.3875(19)
N2 C9 1.463(2)
C1 C2 1.488(2)
C1 H1A 0.955(15)
C1 H1B 0.956(15)
C3 C4 1.398(2)
C3 C8 1.4017(19)
C4 C5 1.385(2)
C4 H4 0.93(2)
C5 C6 1.403(3)
C5 H5 0.92(2)
C6 C7 1.381(2)
C6 H6 0.93(2)
C7 C8 1.393(2)
C7 H7 0.97(2)
C9 H9A 0.962(15)
C9 H9B 0.942(16)
C9 H9C 0.975(16)

loop_
_geom_torsion_atom_site_label_1
_geom_torsion_atom_site_label_2
_geom_torsion_atom_site_label_3
_geom_torsion_atom_site_label_4
_geom_torsion
Cu1 O1 C1 C2 -6.42(15)
C3 N1 C2 N2 -0.54(16)
Cu1 N1 C2 N2 175.50(9)
C3 N1 C2 C1 178.71(13)
Cu1 N1 C2 C1 -5.24(18)
C8 N2 C2 N1 0.26(17)
C9 N2 C2 N1 -173.92(15)
C8 N2 C2 C1 -178.96(14)
C9 N2 C2 C1 6.9(2)
O1 C1 C2 N1 7.7(2)
O1 C1 C2 N2 -173.13(14)
C2 N1 C3 C4 -178.63(15)
Cu1 N1 C3 C4 6.9(3)
C2 N1 C3 C8 0.61(15)
Cu1 N1 C3 C8 -173.89(11)
N1 C3 C4 C5 178.67(15)
C8 C3 C4 C5 -0.5(2)
C3 C4 C5 C6 1.5(2)
C4 C5 C6 C7 -0.9(3)
C5 C6 C7 C8 -0.7(2)
C2 N2 C8 C7 -179.88(15)
C9 N2 C8 C7 -5.7(3)
C2 N2 C8 C3 0.13(16)
C9 N2 C8 C3 174.35(15)
C6 C7 C8 N2 -178.34(15)
C6 C7 C8 C3 1.6(2)
N1 C3 C8 N2 -0.46(15)
C4 C3 C8 N2 178.88(13)
N1 C3 C8 C7 179.56(13)
C4 C3 C8 C7 -1.1(2)
